data_7107996
loop_
_publ_author_name
'Atul P. Singh'
'Kang Mun Lee'
'Dhiraj P. Murale'
'Taehong Jun'
'Hyunjeong Liew'
'Yoo-Hun Suh'
'David G. Churchill'

_publ_section_title
;
 Novel sulphur-rich BODIPY systems that enable stepwise fluorescent O-atom
 turn-on and H2O2 neuronal system probing
;
_journal_name_full Chem.Commun.
_journal_page_first 7298
_journal_paper_doi 10.1039/c2cc33076h
_journal_volume 48
_journal_year 2012
_chemical_formula_moiety C31H29BF2N2O3S3
_chemical_formula_sum 'C31 H29 B F2 N2 O3 S3'
_chemical_formula_weight 622.55
_chemical_name_systematic
;
?
;
_space_group_IT_number 15
_symmetry_cell_setting monoclinic
_symmetry_space_group_name_Hall '-C 2yc'
_symmetry_space_group_name_H-M 'C 1 2/c 1'
_atom_sites_solution_hydrogens geom
_atom_sites_solution_primary direct
_atom_sites_solution_secondary difmap
_audit_creation_method SHELXL-97
_cell_angle_alpha 90.00
_cell_angle_beta 122.015(11)
_cell_angle_gamma 90.00
_cell_formula_units_Z 8
_cell_length_a 37.899(9)
_cell_length_b 7.743(2)
_cell_length_c 25.029(7)
_cell_measurement_reflns_used 7373
_cell_measurement_temperature 296(2)
_cell_measurement_theta_max 27.90
_cell_measurement_theta_min 1.65
_cell_volume 6228(3)
_computing_cell_refinement 'Bruker APEX II'
_computing_data_collection 'Bruker APEX II'
_computing_data_reduction 'Bruker APEX II'
_computing_molecular_graphics ORTEP3
_computing_publication_material 'Bruker SHELXTL'
_computing_structure_refinement 'SHELXL-97 (Sheldrick, 1997)'
_computing_structure_solution 'SHELXS-97 (Sheldrick, 1990)'
_diffrn_ambient_temperature 296(2)
_diffrn_measured_fraction_theta_full 0.990
_diffrn_measured_fraction_theta_max 0.990
_diffrn_measurement_device_type 'CCD area detector'
_diffrn_measurement_method 'phi and omega scans'
_diffrn_radiation_monochromator graphite
_diffrn_radiation_source 'fine-focus sealed tube'
_diffrn_radiation_type MoK\a
_diffrn_radiation_wavelength 0.71073
_diffrn_reflns_av_R_equivalents 0.1082
_diffrn_reflns_av_sigmaI/netI 0.0959
_diffrn_reflns_limit_h_max 49
_diffrn_reflns_limit_h_min -46
_diffrn_reflns_limit_k_max 10
_diffrn_reflns_limit_k_min -8
_diffrn_reflns_limit_l_max 32
_diffrn_reflns_limit_l_min -32
_diffrn_reflns_number 28247
_diffrn_reflns_theta_full 27.90
_diffrn_reflns_theta_max 27.90
_diffrn_reflns_theta_min 1.65
_exptl_absorpt_coefficient_mu 0.285
_exptl_absorpt_correction_T_max 0.941
_exptl_absorpt_correction_T_min 0.930
_exptl_absorpt_correction_type multi-scan
_exptl_absorpt_process_details SADABS
_exptl_crystal_colour Red
_exptl_crystal_density_diffrn 1.328
_exptl_crystal_density_method 'not measured'
_exptl_crystal_description platy
_exptl_crystal_F_000 2592
_exptl_crystal_size_max 0.3
_exptl_crystal_size_mid 0.2
_exptl_crystal_size_min 0.15
_refine_diff_density_max 0.800
_refine_diff_density_min -0.558
_refine_diff_density_rms 0.083
_refine_ls_extinction_method none
_refine_ls_goodness_of_fit_ref 1.034
_refine_ls_hydrogen_treatment constr
_refine_ls_matrix_type full
_refine_ls_number_parameters 385
_refine_ls_number_reflns 7373
_refine_ls_number_restraints 6
_refine_ls_restrained_S_all 1.042
_refine_ls_R_factor_all 0.2123
_refine_ls_R_factor_gt 0.0888
_refine_ls_shift/su_max 0.005
_refine_ls_shift/su_mean 0.000
_refine_ls_structure_factor_coef Fsqd
_refine_ls_weighting_details 'calc w=1/[\s^2^(Fo^2^)+(0.1279P)^2^+2.2279P] where P=(Fo^2^+2Fc^2^)/3'
_refine_ls_weighting_scheme calc
_refine_ls_wR_factor_gt 0.2208
_refine_ls_wR_factor_ref 0.2866
_reflns_number_gt 2917
_reflns_number_total 7373
_reflns_threshold_expression >2sigma(I)
_cod_data_source_file c2cc33076h.txt
_cod_data_source_block nchu66-1
_cod_original_cell_volume 6227(3)
_cod_original_sg_symbol_H-M C2/c
_cod_database_code 7107996

loop_
_symmetry_equiv_pos_as_xyz
'x, y, z'
'-x, y, -z+1/2'
'x+1/2, y+1/2, z'
'-x+1/2, y+1/2, -z+1/2'
'-x, -y, -z'
'x, -y, z-1/2'
'-x+1/2, -y+1/2, -z'
'x+1/2, -y+1/2, z-1/2'

loop_
_atom_site_label
_atom_site_type_symbol
_atom_site_fract_x
_atom_site_fract_y
_atom_site_fract_z
_atom_site_U_iso_or_equiv
_atom_site_adp_type
_atom_site_occupancy
_atom_site_symmetry_multiplicity
_atom_site_calc_flag
_atom_site_refinement_flags
B B 0.17731(19) 0.6891(9) 0.5471(3) 0.0700(17) Uani 1 1 d .
F1 F 0.19144(10) 0.8571(5) 0.56529(16) 0.1001(11) Uani 1 1 d .
F2 F 0.18272(10) 0.5976(6) 0.59762(14) 0.1137(13) Uani 1 1 d .
N1 N 0.20039(12) 0.6030(5) 0.51898(17) 0.0623(10) Uani 1 1 d .
N2 N 0.13024(11) 0.6932(5) 0.49426(16) 0.0586(10) Uani 1 1 d .
S1 S 0.09441(5) 0.34519(19) 0.24527(7) 0.0860(5) Uani 1 1 d .
S2 S 0.07796(5) 0.6653(2) 0.16638(7) 0.0869(5) Uani 1 1 d .
S3 S 0.12729(6) 0.16644(19) 0.36986(9) 0.1015(6) Uani 1 1 d .
O1 O 0.04935(13) 0.7924(7) 0.1583(2) 0.1210(16) Uani 1 1 d .
O2 O 0.06576(15) 0.5294(7) 0.12077(18) 0.1293(18) Uani 1 1 d .
O3 O 0.1146(2) 0.0320(6) 0.3224(3) 0.168(2) Uani 1 1 d .
C1 C 0.24213(17) 0.5698(7) 0.5503(3) 0.0755(15) Uani 1 1 d .
C2 C 0.25178(17) 0.5045(7) 0.5079(3) 0.0802(15) Uani 1 1 d .
H2 H 0.2782 0.4725 0.5177 0.096 Uiso 1 1 calc R
C3 C 0.21604(16) 0.4944(7) 0.4489(3) 0.0721(14) Uani 1 1 d .
C4 C 0.18316(15) 0.5580(6) 0.4560(2) 0.0604(12) Uani 1 1 d .
C5 C 0.14016(14) 0.5793(6) 0.4130(2) 0.0555(11) Uani 1 1 d .
C6 C 0.11403(14) 0.6445(6) 0.4319(2) 0.0572(11) Uani 1 1 d .
C7 C 0.06973(15) 0.6690(6) 0.3984(2) 0.0650(13) Uani 1 1 d .
C8 C 0.06151(16) 0.7287(7) 0.4416(3) 0.0728(14) Uani 1 1 d .
H8 H 0.0352 0.7547 0.4335 0.087 Uiso 1 1 calc R
C9 C 0.09848(16) 0.7454(7) 0.4998(2) 0.0663(13) Uani 1 1 d .
C10 C 0.11446(16) 0.3629(6) 0.3246(2) 0.0687(13) Uani 1 1 d .
C11 C 0.12213(14) 0.5274(6) 0.3465(2) 0.0577(12) Uani 1 1 d .
C12 C 0.11064(15) 0.6456(6) 0.2959(2) 0.0636(13) Uani 1 1 d .
H12 H 0.1132 0.7648 0.3011 0.076 Uiso 1 1 calc R
C13 C 0.09567(15) 0.5657(7) 0.2397(2) 0.0697(14) Uani 1 1 d .
C14 C 0.21430(17) 0.4300(9) 0.3910(3) 0.0931(18) Uani 1 1 d .
H14A H 0.2419 0.4257 0.3986 0.140 Uiso 1 1 calc R
H14B H 0.1975 0.5066 0.3564 0.140 Uiso 1 1 calc R
H14C H 0.2023 0.3164 0.3808 0.140 Uiso 1 1 calc R
C15 C 0.27081(17) 0.5987(9) 0.6199(2) 0.0974(19) Uani 1 1 d .
H15A H 0.2673 0.7143 0.6303 0.146 Uiso 1 1 calc R
H15B H 0.2991 0.5823 0.6314 0.146 Uiso 1 1 calc R
H15C H 0.2643 0.5179 0.6426 0.146 Uiso 1 1 calc R
C16 C 0.03767(16) 0.6366(8) 0.3302(3) 0.0924(18) Uani 1 1 d .
H16A H 0.0104 0.6519 0.3231 0.139 Uiso 1 1 calc R
H16B H 0.0405 0.5207 0.3194 0.139 Uiso 1 1 calc R
H16C H 0.0417 0.7166 0.3045 0.139 Uiso 1 1 calc R
C17 C 0.10443(18) 0.8108(8) 0.5600(2) 0.0899(18) Uani 1 1 d .
H17A H 0.1108 0.7160 0.5884 0.135 Uiso 1 1 calc R
H17B H 0.0794 0.8664 0.5518 0.135 Uiso 1 1 calc R
H17C H 0.1269 0.8923 0.5786 0.135 Uiso 1 1 calc R
C18 C 0.12220(15) 0.7677(7) 0.1767(2) 0.0689(14) Uani 1 1 d .
C19 C 0.13380(19) 0.9265(8) 0.2051(2) 0.0824(16) Uani 1 1 d .
H19 H 0.1176 0.9832 0.2174 0.099 Uiso 1 1 calc R
C20 C 0.1701(2) 1.0011(9) 0.2151(2) 0.097(2) Uani 1 1 d .
H20 H 0.1780 1.1085 0.2346 0.117 Uiso 1 1 calc R
C21 C 0.19456(19) 0.9227(11) 0.1975(3) 0.097(2) Uani 1 1 d .
C22 C 0.1815(2) 0.7676(11) 0.1670(3) 0.099(2) Uani 1 1 d .
H22 H 0.1967 0.7157 0.1520 0.119 Uiso 1 1 calc R
C23 C 0.1468(2) 0.6868(9) 0.1580(3) 0.0890(18) Uani 1 1 d .
H23 H 0.1396 0.5781 0.1394 0.107 Uiso 1 1 calc R
C24 C 0.2348(2) 1.0068(14) 0.2108(3) 0.162(4) Uani 1 1 d .
H24A H 0.2560 0.9914 0.2544 0.243 Uiso 1 1 calc R
H24B H 0.2302 1.1280 0.2015 0.243 Uiso 1 1 calc R
H24C H 0.2436 0.9542 0.1850 0.243 Uiso 1 1 calc R
C25 C 0.08932(19) 0.1778(6) 0.3918(3) 0.0734(14) Uani 1 1 d .
C26 C 0.1041(2) 0.2196(8) 0.4530(3) 0.0868(16) Uani 1 1 d .
H26 H 0.1324 0.2391 0.4809 0.104 Uiso 1 1 calc R
C27 C 0.0771(3) 0.2321(9) 0.4723(3) 0.113(2) Uani 1 1 d .
H27 H 0.0869 0.2657 0.5136 0.136 Uiso 1 1 calc R
C28 C 0.0357(3) 0.1970(11) 0.4331(5) 0.123(3) Uani 1 1 d .
C29 C 0.0212(2) 0.1522(11) 0.3708(4) 0.134(3) Uani 1 1 d .
H29 H -0.0068 0.1286 0.3430 0.161 Uiso 1 1 calc R
C30 C 0.0483(2) 0.1430(9) 0.3509(3) 0.105(2) Uani 1 1 d .
H30 H 0.0388 0.1131 0.3094 0.126 Uiso 1 1 calc R
C31 C 0.0043(3) 0.2102(15) 0.4538(5) 0.177(4) Uani 1 1 d U
H31A H -0.0134 0.3084 0.4340 0.266 Uiso 1 1 calc R
H31B H 0.0189 0.2232 0.4988 0.266 Uiso 1 1 calc R
H31C H -0.0123 0.1072 0.4416 0.266 Uiso 1 1 calc R

loop_
_atom_site_aniso_label
_atom_site_aniso_U_11
_atom_site_aniso_U_22
_atom_site_aniso_U_33
_atom_site_aniso_U_23
_atom_site_aniso_U_13
_atom_site_aniso_U_12
B 0.064(4) 0.086(5) 0.064(3) 0.010(3) 0.037(3) -0.001(3)
F1 0.082(2) 0.109(3) 0.114(2) -0.042(2) 0.0549(19) -0.0254(19)
F2 0.090(2) 0.181(4) 0.080(2) 0.048(2) 0.0511(18) 0.024(2)
N1 0.053(2) 0.065(3) 0.067(2) 0.013(2) 0.031(2) 0.006(2)
N2 0.060(3) 0.059(3) 0.061(2) 0.0028(18) 0.035(2) 0.0013(19)
S1 0.1092(12) 0.0663(10) 0.1017(11) -0.0304(8) 0.0689(10) -0.0205(8)
S2 0.0751(10) 0.1110(14) 0.0676(8) -0.0071(8) 0.0330(8) -0.0121(9)
S3 0.1375(16) 0.0523(9) 0.1578(16) 0.0107(9) 0.1076(14) 0.0132(9)
O1 0.083(3) 0.168(5) 0.112(3) 0.034(3) 0.052(3) 0.031(3)
O2 0.140(4) 0.162(5) 0.073(2) -0.050(3) 0.047(3) -0.063(3)
O3 0.323(8) 0.052(3) 0.248(6) -0.015(3) 0.231(6) -0.012(4)
C1 0.066(4) 0.073(4) 0.083(4) 0.011(3) 0.037(3) 0.002(3)
C2 0.059(3) 0.086(4) 0.094(4) 0.011(3) 0.039(3) 0.015(3)
C3 0.070(4) 0.068(3) 0.090(4) 0.009(3) 0.051(3) 0.004(3)
C4 0.059(3) 0.053(3) 0.076(3) 0.009(2) 0.040(3) 0.004(2)
C5 0.056(3) 0.047(3) 0.066(3) 0.008(2) 0.034(2) 0.001(2)
C6 0.051(3) 0.049(3) 0.069(3) 0.001(2) 0.030(2) 0.001(2)
C7 0.054(3) 0.058(3) 0.077(3) 0.000(2) 0.030(3) 0.009(2)
C8 0.060(3) 0.070(4) 0.094(4) -0.005(3) 0.044(3) 0.010(3)
C9 0.066(3) 0.065(3) 0.082(3) 0.004(3) 0.049(3) 0.006(3)
C10 0.082(4) 0.048(3) 0.094(4) 0.001(3) 0.059(3) 0.004(3)
C11 0.053(3) 0.048(3) 0.077(3) -0.005(2) 0.038(2) 0.000(2)
C12 0.069(3) 0.055(3) 0.065(3) -0.008(2) 0.035(3) -0.006(2)
C13 0.071(3) 0.069(3) 0.074(3) -0.013(3) 0.041(3) -0.006(3)
C14 0.085(4) 0.102(5) 0.113(4) -0.010(4) 0.066(4) 0.005(4)
C15 0.064(4) 0.118(5) 0.080(4) 0.013(4) 0.018(3) 0.011(4)
C16 0.059(3) 0.108(5) 0.091(4) -0.019(3) 0.027(3) 0.010(3)
C17 0.097(4) 0.108(5) 0.084(4) 0.002(3) 0.061(3) 0.011(4)
C18 0.073(3) 0.082(4) 0.049(3) -0.005(3) 0.031(2) 0.000(3)
C19 0.107(5) 0.083(4) 0.070(3) -0.003(3) 0.056(3) -0.001(4)
C20 0.122(6) 0.098(5) 0.066(3) -0.003(3) 0.046(4) -0.032(4)
C21 0.085(4) 0.139(7) 0.066(3) 0.013(4) 0.041(3) -0.017(4)
C22 0.092(5) 0.132(6) 0.089(4) -0.003(4) 0.058(4) 0.004(5)
C23 0.096(5) 0.096(5) 0.084(4) -0.022(3) 0.053(4) -0.008(4)
C24 0.120(6) 0.243(12) 0.116(6) 0.011(6) 0.058(5) -0.064(7)
C25 0.092(4) 0.049(3) 0.092(4) 0.002(3) 0.057(4) 0.000(3)
C26 0.090(4) 0.077(4) 0.089(4) 0.010(3) 0.044(4) 0.000(3)
C27 0.173(8) 0.096(5) 0.095(5) 0.014(4) 0.087(6) 0.000(5)
C28 0.149(8) 0.109(6) 0.173(8) 0.071(6) 0.129(7) 0.057(6)
C29 0.088(5) 0.169(9) 0.144(7) 0.077(6) 0.061(5) 0.022(5)
C30 0.098(5) 0.124(6) 0.086(4) 0.014(4) 0.043(4) -0.021(4)
C31 0.180(5) 0.194(6) 0.194(5) 0.037(4) 0.124(4) 0.017(4)

loop_
_atom_type_symbol
_atom_type_description
_atom_type_scat_dispersion_real
_atom_type_scat_dispersion_imag
_atom_type_scat_source
C C 0.0033 0.0016 'International Tables Vol C Tables 4.2.6.8 and 6.1.1.4'
H H 0.0000 0.0000 'International Tables Vol C Tables 4.2.6.8 and 6.1.1.4'
B B 0.0013 0.0007 'International Tables Vol C Tables 4.2.6.8 and 6.1.1.4'
N N 0.0061 0.0033 'International Tables Vol C Tables 4.2.6.8 and 6.1.1.4'
O O 0.0106 0.0060 'International Tables Vol C Tables 4.2.6.8 and 6.1.1.4'
F F 0.0171 0.0103 'International Tables Vol C Tables 4.2.6.8 and 6.1.1.4'
S S 0.1246 0.1234 'International Tables Vol C Tables 4.2.6.8 and 6.1.1.4'

loop_
_geom_angle_atom_site_label_1
_geom_angle_atom_site_label_2
_geom_angle_atom_site_label_3
_geom_angle
F2 B F1 109.8(5)
F2 B N1 110.9(5)
F1 B N1 110.1(4)
F2 B N2 109.7(4)
F1 B N2 109.1(5)
N1 B N2 107.1(4)
C1 N1 C4 107.9(4)
C1 N1 B 125.9(4)
C4 N1 B 126.0(4)
C9 N2 C6 108.1(4)
C9 N2 B 127.1(4)
C6 N2 B 124.8(4)
C10 S1 C13 90.0(2)
O1 S2 O2 120.2(3)
O1 S2 C18 108.2(3)
O2 S2 C18 109.3(3)
O1 S2 C13 107.3(3)
O2 S2 C13 106.9(3)
C18 S2 C13 103.8(2)
O3 S3 C25 108.3(3)
O3 S3 C10 103.2(3)
C25 S3 C10 99.1(2)
N1 C1 C2 108.9(5)
N1 C1 C15 122.8(5)
C2 C1 C15 128.2(5)
C3 C2 C1 109.4(5)
C2 C3 C4 105.7(5)
C2 C3 C14 124.7(5)
C4 C3 C14 129.6(5)
N1 C4 C5 119.7(4)
N1 C4 C3 108.0(4)
C5 C4 C3 132.3(5)
C6 C5 C4 121.5(4)
C6 C5 C11 119.3(4)
C4 C5 C11 119.1(4)
N2 C6 C5 120.4(4)
N2 C6 C7 107.6(4)
C5 C6 C7 132.0(4)
C8 C7 C6 105.8(4)
C8 C7 C16 125.0(5)
C6 C7 C16 129.2(5)
C7 C8 C9 109.7(4)
N2 C9 C8 108.8(4)
N2 C9 C17 122.9(5)
C8 C9 C17 128.3(5)
C11 C10 S1 114.3(4)
C11 C10 S3 127.6(4)
S1 C10 S3 117.8(3)
C10 C11 C12 110.1(4)
C10 C11 C5 125.6(4)
C12 C11 C5 124.3(4)
C13 C12 C11 113.0(5)
C12 C13 S1 112.6(4)
C12 C13 S2 126.9(4)
S1 C13 S2 120.6(3)
C19 C18 C23 119.2(5)
C19 C18 S2 120.3(4)
C23 C18 S2 120.4(5)
C18 C19 C20 118.9(6)
C21 C20 C19 122.4(6)
C20 C21 C22 117.6(6)
C20 C21 C24 120.8(8)
C22 C21 C24 121.5(7)
C23 C22 C21 121.9(6)
C22 C23 C18 119.8(6)
C30 C25 C26 121.3(6)
C30 C25 S3 122.9(5)
C26 C25 S3 115.8(5)
C27 C26 C25 118.8(6)
C26 C27 C28 121.9(7)
C27 C28 C29 118.4(6)
C27 C28 C31 123.0(10)
C29 C28 C31 118.6(10)
C30 C29 C28 119.8(7)
C25 C30 C29 119.8(7)

loop_
_geom_bond_atom_site_label_1
_geom_bond_atom_site_label_2
_geom_bond_distance
B F2 1.367(6)
B F1 1.388(7)
B N1 1.535(7)
B N2 1.559(7)
N1 C1 1.367(6)
N1 C4 1.392(6)
N2 C9 1.345(6)
N2 C6 1.394(5)
S1 C10 1.715(5)
S1 C13 1.716(6)
S2 O1 1.398(5)
S2 O2 1.436(4)
S2 C18 1.746(5)
S2 C13 1.762(5)
S3 O3 1.457(5)
S3 C25 1.794(6)
S3 C10 1.803(5)
C1 C2 1.388(7)
C1 C15 1.504(7)
C2 C3 1.379(7)
C3 C4 1.437(7)
C3 C14 1.501(7)
C4 C5 1.408(6)
C5 C6 1.398(6)
C5 C11 1.479(6)
C6 C7 1.437(6)
C7 C8 1.355(6)
C7 C16 1.501(7)
C8 C9 1.393(7)
C9 C17 1.488(7)
C10 C11 1.356(6)
C11 C12 1.431(6)
C12 C13 1.357(6)
C18 C19 1.370(8)
C18 C23 1.395(7)
C19 C20 1.385(8)
C20 C21 1.365(9)
C21 C22 1.366(10)
C21 C24 1.524(9)
C22 C23 1.362(8)
C25 C30 1.360(8)
C25 C26 1.361(8)
C26 C27 1.349(10)
C27 C28 1.365(11)
C28 C29 1.394(12)
C28 C31 1.535(10)
C29 C30 1.360(10)
